data_7061352
loop_
_publ_author_name
'Podjed, Nina'
'Modec, Barbara'
'Cl\'erac, Rodolphe'
'Rouzi\`eres, Mathieu'
'Alcaide, Mar\'ia M.'
'L\'opez-Serrano, Joaqu\'in'

_publ_section_title
;
 Structural diversity and magnetic properties of copper(ii) quinaldinate
 compounds with amino alcohols
;
_journal_issue 15
_journal_name_full 'New Journal of Chemistry'
_journal_page_first 6899
_journal_page_last 6920
_journal_paper_doi 10.1039/D2NJ00296E
_journal_volume 46
_journal_year 2022
_chemical_formula_moiety 'C26 H28 Cu2 N4 O6'
_chemical_formula_sum 'C26 H28 Cu2 N4 O6'
_chemical_formula_weight 619.60
_space_group_crystal_system triclinic
_space_group_IT_number 2
_space_group_name_Hall '-P 1'
_space_group_name_H-M_alt 'P -1'
_atom_sites_solution_hydrogens mixed
_atom_sites_solution_primary dual
_audit_creation_date 2021-03-10
_audit_creation_method
;
Olex2 1.2
(compiled 2018.05.29 svn.r3508 for OlexSys, GUI svn.r5506)
;
_audit_update_record
;
2021-04-12 deposited with the CCDC.	2022-03-01 downloaded from the CCDC.
;
_cell_angle_alpha 72.689(5)
_cell_angle_beta 75.638(5)
_cell_angle_gamma 66.350(5)
_cell_formula_units_Z 2
_cell_length_a 9.5521(5)
_cell_length_b 10.1620(5)
_cell_length_c 14.8273(10)
_cell_measurement_reflns_used 4675
_cell_measurement_temperature 150.00(10)
_cell_measurement_theta_max 29.6770
_cell_measurement_theta_min 3.2180
_cell_volume 1244.96(13)
_computing_cell_refinement 'CrysAlisPro 1.171.40.68a (Rigaku OD, 2019)'
_computing_data_collection 'CrysAlisPro 1.171.40.68a (Rigaku OD, 2019)'
_computing_data_reduction 'CrysAlisPro 1.171.40.68a (Rigaku OD, 2019)'
_computing_molecular_graphics 'Olex2 (Dolomanov et al., 2009)'
_computing_publication_material 'Olex2 (Dolomanov et al., 2009)'
_computing_structure_refinement 'ShelXL (Sheldrick, 2015)'
_computing_structure_solution 'ShelXT (Sheldrick, 2015)'
_diffrn_ambient_environment N~2~
_diffrn_ambient_temperature 150.00(10)
_diffrn_detector 'CCD plate'
_diffrn_detector_area_resol_mean 10.4933
_diffrn_detector_type Atlas
_diffrn_measured_fraction_theta_full 0.999
_diffrn_measured_fraction_theta_max 0.856
_diffrn_measurement_details
;
List of Runs (angles in degrees, time in seconds):

  # Type    Start    End  Width  t~exp~   \w     \q     \k     \f   Frames
#--------------------------------------------------------------------------
  1  \w    -38.00  38.00   1.00   25.00    --   14.05 -77.00 120.00   76
  2  \w     44.00  70.00   1.00   25.00    --   14.05 178.00-120.00   26
  3  \w    -41.00  51.00   1.00   25.00    --  -14.36  57.00  30.00   92
  4  \w    -36.00  16.00   1.00   25.00    --  -14.36 -77.00 120.00   52
  5  \w    -88.00  10.00   1.00   25.00    --  -14.36 -57.00-120.00   98
;
_diffrn_measurement_device 'four-circle diffractometer'
_diffrn_measurement_device_type 'SuperNova, Dual, Cu at home/near, Atlas'
_diffrn_measurement_method '\w scans'
_diffrn_orient_matrix_type 'CrysAlisPro convention (1999,Acta A55,543-557)'
_diffrn_orient_matrix_UB_11 -0.0285557000
_diffrn_orient_matrix_UB_12 0.0781266000
_diffrn_orient_matrix_UB_13 -0.0097880000
_diffrn_orient_matrix_UB_21 -0.0118228000
_diffrn_orient_matrix_UB_22 0.0026210000
_diffrn_orient_matrix_UB_23 -0.0459740000
_diffrn_orient_matrix_UB_31 -0.0759060000
_diffrn_orient_matrix_UB_32 0.0000732000
_diffrn_orient_matrix_UB_33 0.0188917000
_diffrn_radiation_monochromator mirror
_diffrn_radiation_probe x-ray
_diffrn_radiation_type MoK\a
_diffrn_radiation_wavelength 0.71073
_diffrn_reflns_av_R_equivalents 0.0266
_diffrn_reflns_av_unetI/netI 0.0480
_diffrn_reflns_Laue_measured_fraction_full 0.999
_diffrn_reflns_Laue_measured_fraction_max 0.856
_diffrn_reflns_limit_h_max 13
_diffrn_reflns_limit_h_min -13
_diffrn_reflns_limit_k_max 14
_diffrn_reflns_limit_k_min -14
_diffrn_reflns_limit_l_max 12
_diffrn_reflns_limit_l_min -20
_diffrn_reflns_number 11625
_diffrn_reflns_point_group_measured_fraction_full 0.999
_diffrn_reflns_point_group_measured_fraction_max 0.856
_diffrn_reflns_theta_full 25.242
_diffrn_reflns_theta_max 30.270
_diffrn_reflns_theta_min 2.353
_diffrn_source 'micro-focus sealed X-ray tube'
_diffrn_source_type 'SuperNova (Mo) X-ray Source'
_exptl_absorpt_coefficient_mu 1.759
_exptl_absorpt_correction_T_max 1.00000
_exptl_absorpt_correction_T_min 0.74554
_exptl_absorpt_correction_type multi-scan
_exptl_absorpt_process_details
;
CrysAlisPro 1.171.40.68a (Rigaku Oxford Diffraction, 2019)
Empirical absorption correction using spherical harmonics,
 implemented in SCALE3 ABSPACK scaling algorithm.
;
_exptl_crystal_colour blue
_exptl_crystal_density_diffrn 1.653
_exptl_crystal_description block
_exptl_crystal_F_000 636
_exptl_crystal_size_max 0.1
_exptl_crystal_size_mid 0.1
_exptl_crystal_size_min 0.05
_refine_diff_density_max 0.409
_refine_diff_density_min -0.506
_refine_diff_density_rms 0.078
_refine_ls_extinction_method none
_refine_ls_goodness_of_fit_ref 1.044
_refine_ls_hydrogen_treatment mixed
_refine_ls_matrix_type full
_refine_ls_number_parameters 359
_refine_ls_number_reflns 6377
_refine_ls_number_restraints 0
_refine_ls_restrained_S_all 1.044
_refine_ls_R_factor_all 0.0487
_refine_ls_R_factor_gt 0.0337
_refine_ls_shift/su_max 0.001
_refine_ls_shift/su_mean 0.000
_refine_ls_structure_factor_coef Fsqd
_refine_ls_weighting_details 'w=1/[\s^2^(Fo^2^)+(0.0311P)^2^+0.3674P] where P=(Fo^2^+2Fc^2^)/3'
_refine_ls_weighting_scheme calc
_refine_ls_wR_factor_gt 0.0745
_refine_ls_wR_factor_ref 0.0827
_reflns_Friedel_coverage 0.000
_reflns_number_gt 5071
_reflns_number_total 6377
_reflns_threshold_expression 'I > 2\s(I)'
_cod_data_source_file d2nj00296e2.cif
_cod_data_source_block syn-11d
_cod_depositor_comments 'Adding full bibliography for 7061330--7061353.cif.'
_cod_original_cell_volume 1244.97(14)
_cod_database_code 7061352
_shelx_shelxl_version_number 2018/3
_shelx_space_group_comment
;
The symmetry employed for this shelxl refinement is uniquely defined
by the following loop, which should always be used as a source of
symmetry information in preference to the above space-group names.
They are only intended as comments.
;
_shelx_estimated_absorpt_t_max 0.917
_shelx_estimated_absorpt_t_min 0.844
_reflns_odcompleteness_completeness 99.86
_reflns_odcompleteness_iscentric 1
_reflns_odcompleteness_theta 27.50
_olex2_refinement_description
;
1. Fixed Uiso
 At 1.2 times of:
  All C(H) groups, All C(H,H) groups
2.a Secondary CH2 refined with riding coordinates:
 C31(H31A,H31B), C32(H32A,H32B), C33(H33A,H33B), C41(H41A,H41B), C42(H42A,
 H42B), C43(H43A,H43B)
2.b Aromatic/amide H refined with riding coordinates:
 C11(H11), C12(H12), C13(H13), C14(H14), C16(H16), C17(H17), C21(H21),
 C22(H22), C23(H23), C24(H24), C26(H26), C27(H27)
;
_oxdiff_exptl_absorpt_empirical_details
;
Empirical correction (ABSPACK) includes:
- Absorption correction using spherical harmonics
- Frame scaling
;
_oxdiff_exptl_absorpt_empirical_full_max 1.773
_oxdiff_exptl_absorpt_empirical_full_min 0.748

loop_
_space_group_symop_operation_xyz
'x, y, z'
'-x, -y, -z'

loop_
_atom_site_label
_atom_site_type_symbol
_atom_site_fract_x
_atom_site_fract_y
_atom_site_fract_z
_atom_site_U_iso_or_equiv
_atom_site_adp_type
_atom_site_occupancy
_atom_site_site_symmetry_order
_atom_site_calc_flag
_atom_site_refinement_flags_posn
_atom_site_refinement_flags_adp
_atom_site_refinement_flags_occupancy
_atom_site_disorder_assembly
_atom_site_disorder_group
Cu1 Cu 0.76559(3) 0.55271(3) 0.62874(2) 0.01581(7) Uani 1 1 d . . . . .
Cu2 Cu 0.43461(3) 0.57540(3) 0.63564(2) 0.01917(8) Uani 1 1 d . . . . .
O1 O 0.89186(17) 0.65501(16) 0.53044(12) 0.0200(3) Uani 1 1 d . . . . .
O2 O 0.31369(18) 0.44625(18) 0.69840(14) 0.0275(4) Uani 1 1 d . . . . .
O3 O 0.61518(17) 0.46416(16) 0.70248(12) 0.0191(3) Uani 1 1 d . . . . .
O4 O 0.58182(17) 0.66833(17) 0.56804(12) 0.0221(4) Uani 1 1 d . . . . .
O11 O 0.9890(2) 0.83377(19) 0.48726(14) 0.0316(4) Uani 1 1 d . . . . .
O22 O 0.1232(2) 0.40592(19) 0.81173(15) 0.0332(4) Uani 1 1 d . . . . .
N1 N 0.7780(2) 0.71409(18) 0.70545(14) 0.0166(4) Uani 1 1 d . . . . .
N2 N 0.2798(2) 0.68445(19) 0.75932(14) 0.0192(4) Uani 1 1 d . . . . .
N3 N 0.9511(2) 0.3828(2) 0.66896(17) 0.0208(4) Uani 1 1 d . . . . .
H3A H 0.995(3) 0.404(3) 0.699(2) 0.036(8) Uiso 1 1 d . . . . .
H3B H 1.008(3) 0.364(3) 0.622(2) 0.025(8) Uiso 1 1 d . . . . .
N4 N 0.3130(3) 0.6512(3) 0.5269(2) 0.0323(6) Uani 1 1 d . . . . .
H4A H 0.237(4) 0.695(4) 0.550(3) 0.048(11) Uiso 1 1 d . . . . .
H4B H 0.321(4) 0.566(4) 0.512(3) 0.062(10) Uiso 1 1 d . . . . .
C10 C 0.7252(2) 0.7366(2) 0.79589(17) 0.0168(4) Uani 1 1 d . . . . .
C11 C 0.6277(3) 0.6635(2) 0.85868(18) 0.0217(5) Uani 1 1 d . . . . .
H11 H 0.600155 0.600416 0.838110 0.026 Uiso 1 1 calc R . . . .
C12 C 0.5738(3) 0.6852(3) 0.94942(19) 0.0256(5) Uani 1 1 d . . . . .
H12 H 0.510322 0.635999 0.990268 0.031 Uiso 1 1 calc R . . . .
C13 C 0.6130(3) 0.7812(3) 0.9820(2) 0.0299(6) Uani 1 1 d . . . . .
H13 H 0.575961 0.794619 1.044083 0.036 Uiso 1 1 calc R . . . .
C14 C 0.7053(3) 0.8544(3) 0.92242(19) 0.0275(5) Uani 1 1 d . . . . .
H14 H 0.729568 0.918463 0.944182 0.033 Uiso 1 1 calc R . . . .
C15 C 0.7646(3) 0.8346(2) 0.82840(18) 0.0205(5) Uani 1 1 d . . . . .
C16 C 0.8608(3) 0.9067(2) 0.76310(19) 0.0231(5) Uani 1 1 d . . . . .
H16 H 0.890807 0.969451 0.782276 0.028 Uiso 1 1 calc R . . . .
C17 C 0.9100(3) 0.8855(2) 0.67270(18) 0.0207(5) Uani 1 1 d . . . . .
H17 H 0.971193 0.934788 0.629171 0.025 Uiso 1 1 calc R . . . .
C18 C 0.8657(2) 0.7862(2) 0.64638(17) 0.0165(4) Uani 1 1 d . . . . .
C19 C 0.9194(2) 0.7589(2) 0.54623(18) 0.0185(5) Uani 1 1 d . . . . .
C20 C 0.2717(2) 0.7990(2) 0.79419(17) 0.0193(5) Uani 1 1 d . . . . .
C21 C 0.3458(3) 0.8977(2) 0.73579(18) 0.0232(5) Uani 1 1 d . . . . .
H21 H 0.398604 0.884282 0.675548 0.028 Uiso 1 1 calc R . . . .
C22 C 0.3392(3) 1.0137(2) 0.76860(19) 0.0255(5) Uani 1 1 d . . . . .
H22 H 0.387518 1.078618 0.729961 0.031 Uiso 1 1 calc R . . . .
C23 C 0.2609(3) 1.0354(3) 0.85909(19) 0.0273(5) Uani 1 1 d . . . . .
H23 H 0.256734 1.114838 0.879895 0.033 Uiso 1 1 calc R . . . .
C24 C 0.1902(3) 0.9400(3) 0.91722(19) 0.0268(5) Uani 1 1 d . . . . .
H24 H 0.140037 0.954161 0.977794 0.032 Uiso 1 1 calc R . . . .
C25 C 0.1929(2) 0.8196(2) 0.88582(18) 0.0212(5) Uani 1 1 d . . . . .
C26 C 0.1214(3) 0.7180(3) 0.94260(19) 0.0282(5) Uani 1 1 d . . . . .
H26 H 0.070376 0.727105 1.003842 0.034 Uiso 1 1 calc R . . . .
C27 C 0.1283(3) 0.6069(3) 0.90637(19) 0.0279(5) Uani 1 1 d . . . . .
H27 H 0.080555 0.540073 0.942284 0.033 Uiso 1 1 calc R . . . .
C28 C 0.2078(2) 0.5940(2) 0.81456(18) 0.0208(5) Uani 1 1 d . . . . .
C29 C 0.2147(3) 0.4709(2) 0.77214(19) 0.0235(5) Uani 1 1 d . . . . .
C31 C 0.9240(3) 0.2470(2) 0.72804(18) 0.0221(5) Uani 1 1 d . . . . .
H31A H 1.017607 0.177885 0.753531 0.026 Uiso 1 1 calc R . . . .
H31B H 0.898807 0.201112 0.688532 0.026 Uiso 1 1 calc R . . . .
C32 C 0.7927(3) 0.2814(3) 0.81001(18) 0.0246(5) Uani 1 1 d . . . . .
H32A H 0.802285 0.352923 0.836925 0.029 Uiso 1 1 calc R . . . .
H32B H 0.802204 0.192178 0.859604 0.029 Uiso 1 1 calc R . . . .
C33 C 0.6326(3) 0.3419(2) 0.77976(18) 0.0226(5) Uani 1 1 d . . . . .
H33A H 0.616345 0.264972 0.762201 0.027 Uiso 1 1 calc R . . . .
H33B H 0.554594 0.370027 0.833435 0.027 Uiso 1 1 calc R . . . .
C41 C 0.3569(3) 0.7535(3) 0.4399(2) 0.0312(6) Uani 1 1 d . . . . .
H41A H 0.270229 0.806828 0.404536 0.037 Uiso 1 1 calc R . . . .
H41B H 0.442182 0.697337 0.399275 0.037 Uiso 1 1 calc R . . . .
C42 C 0.4036(3) 0.8618(2) 0.46527(19) 0.0252(5) Uani 1 1 d . . . . .
H42A H 0.331104 0.898346 0.518641 0.030 Uiso 1 1 calc R . . . .
H42B H 0.398924 0.944975 0.411371 0.030 Uiso 1 1 calc R . . . .
C43 C 0.5657(3) 0.7924(2) 0.49158(19) 0.0248(5) Uani 1 1 d . . . . .
H43A H 0.639083 0.763450 0.436392 0.030 Uiso 1 1 calc R . . . .
H43B H 0.589907 0.864964 0.508847 0.030 Uiso 1 1 calc R . . . .

loop_
_atom_site_aniso_label
_atom_site_aniso_U_11
_atom_site_aniso_U_22
_atom_site_aniso_U_33
_atom_site_aniso_U_23
_atom_site_aniso_U_13
_atom_site_aniso_U_12
Cu1 0.01753(13) 0.01770(13) 0.01379(15) -0.00207(10) -0.00146(11) -0.00935(11)
Cu2 0.01839(14) 0.02205(14) 0.02050(17) -0.00612(12) -0.00117(12) -0.01063(11)
O1 0.0223(8) 0.0218(7) 0.0182(9) -0.0064(7) 0.0024(7) -0.0117(7)
O2 0.0253(8) 0.0295(9) 0.0346(11) -0.0123(8) 0.0023(8) -0.0169(7)
O3 0.0198(7) 0.0208(7) 0.0164(9) 0.0006(6) -0.0017(7) -0.0108(6)
O4 0.0199(8) 0.0258(8) 0.0198(9) 0.0044(7) -0.0065(7) -0.0118(7)
O11 0.0395(10) 0.0343(9) 0.0266(11) -0.0071(8) 0.0076(9) -0.0257(8)
O22 0.0339(9) 0.0372(10) 0.0370(12) -0.0054(9) -0.0006(9) -0.0257(8)
N1 0.0173(8) 0.0174(8) 0.0164(10) -0.0037(7) -0.0018(8) -0.0079(7)
N2 0.0167(9) 0.0229(9) 0.0191(11) -0.0054(8) -0.0010(8) -0.0086(8)
N3 0.0230(10) 0.0227(10) 0.0198(12) -0.0042(9) -0.0041(10) -0.0109(9)
N4 0.0310(13) 0.0328(13) 0.0385(16) -0.0058(11) -0.0147(12) -0.0127(11)
C10 0.0176(10) 0.0160(9) 0.0175(12) -0.0056(9) -0.0035(9) -0.0047(8)
C11 0.0249(11) 0.0231(11) 0.0198(13) -0.0056(9) -0.0015(10) -0.0117(10)
C12 0.0300(12) 0.0275(12) 0.0204(14) -0.0041(10) 0.0012(11) -0.0149(11)
C13 0.0366(14) 0.0362(13) 0.0203(14) -0.0106(11) -0.0006(11) -0.0155(12)
C14 0.0364(13) 0.0286(12) 0.0247(15) -0.0108(11) -0.0036(12) -0.0158(11)
C15 0.0253(11) 0.0196(10) 0.0189(13) -0.0053(9) -0.0049(10) -0.0085(9)
C16 0.0275(12) 0.0183(10) 0.0288(14) -0.0048(10) -0.0080(11) -0.0114(10)
C17 0.0224(11) 0.0187(10) 0.0229(13) -0.0013(9) -0.0027(10) -0.0120(9)
C18 0.0150(10) 0.0152(9) 0.0184(12) -0.0030(8) -0.0030(9) -0.0046(8)
C19 0.0136(10) 0.0178(10) 0.0219(13) -0.0025(9) -0.0026(9) -0.0048(8)
C20 0.0169(10) 0.0214(10) 0.0188(13) -0.0059(9) -0.0026(9) -0.0049(9)
C21 0.0268(12) 0.0274(12) 0.0168(13) -0.0066(10) 0.0002(10) -0.0117(10)
C22 0.0336(13) 0.0240(11) 0.0214(14) -0.0029(10) -0.0058(11) -0.0132(10)
C23 0.0333(13) 0.0260(12) 0.0242(14) -0.0081(10) -0.0094(11) -0.0073(11)
C24 0.0249(12) 0.0327(13) 0.0192(14) -0.0116(11) -0.0040(11) -0.0019(10)
C25 0.0165(10) 0.0270(11) 0.0174(13) -0.0052(10) -0.0028(9) -0.0046(9)
C26 0.0249(12) 0.0396(14) 0.0157(13) -0.0052(11) 0.0024(10) -0.0109(11)
C27 0.0257(12) 0.0338(13) 0.0230(14) -0.0005(11) 0.0013(11) -0.0164(11)
C28 0.0158(10) 0.0234(11) 0.0224(13) -0.0024(10) -0.0031(10) -0.0077(9)
C29 0.0222(11) 0.0243(11) 0.0269(14) -0.0007(10) -0.0069(11) -0.0128(10)
C31 0.0252(11) 0.0192(10) 0.0213(13) -0.0009(9) -0.0057(10) -0.0085(9)
C32 0.0360(13) 0.0238(11) 0.0160(13) 0.0004(9) -0.0083(11) -0.0134(10)
C33 0.0295(12) 0.0251(11) 0.0157(12) -0.0029(9) 0.0004(10) -0.0153(10)
C41 0.0341(14) 0.0302(13) 0.0298(16) -0.0076(11) -0.0131(12) -0.0064(11)
C42 0.0253(12) 0.0231(11) 0.0233(14) -0.0022(10) -0.0072(11) -0.0047(10)
C43 0.0226(11) 0.0240(11) 0.0244(14) 0.0031(10) -0.0063(10) -0.0094(10)

loop_
_atom_type_symbol
_atom_type_description
_atom_type_scat_dispersion_real
_atom_type_scat_dispersion_imag
_atom_type_scat_source
C C 0.0033 0.0016 'International Tables Vol C Tables 4.2.6.8 and 6.1.1.4'
H H 0.0000 0.0000 'International Tables Vol C Tables 4.2.6.8 and 6.1.1.4'
Cu Cu 0.3201 1.2651 'International Tables Vol C Tables 4.2.6.8 and 6.1.1.4'
N N 0.0061 0.0033 'International Tables Vol C Tables 4.2.6.8 and 6.1.1.4'
O O 0.0106 0.0060 'International Tables Vol C Tables 4.2.6.8 and 6.1.1.4'

loop_
_geom_angle_atom_site_label_1
_geom_angle_atom_site_label_2
_geom_angle_atom_site_label_3
_geom_angle
_geom_angle_site_symmetry_1
_geom_angle_site_symmetry_3
_geom_angle_publ_flag
O1 Cu1 Cu2 129.40(5) . . ?
O1 Cu1 N1 77.69(6) . . ?
O1 Cu1 N3 92.23(8) . . ?
O3 Cu1 Cu2 38.73(4) . . ?
O3 Cu1 O1 167.22(6) . . ?
O3 Cu1 O4 76.06(6) . . ?
O3 Cu1 N1 110.10(7) . . ?
O3 Cu1 N3 96.55(7) . . ?
O4 Cu1 Cu2 37.41(4) . . ?
O4 Cu1 O1 92.55(6) . . ?
O4 Cu1 N1 102.46(6) . . ?
O4 Cu1 N3 159.56(8) . . ?
N1 Cu1 Cu2 112.61(4) . . ?
N3 Cu1 Cu2 131.58(6) . . ?
N3 Cu1 N1 97.98(8) . . ?
O2 Cu2 Cu1 135.19(5) . . ?
O2 Cu2 N2 77.95(7) . . ?
O2 Cu2 N4 88.23(9) . . ?
O3 Cu2 Cu1 38.07(4) . . ?
O3 Cu2 O2 98.28(7) . . ?
O3 Cu2 N2 95.29(7) . . ?
O3 Cu2 N4 156.95(10) . . ?
O4 Cu2 Cu1 37.97(4) . . ?
O4 Cu2 O2 169.21(7) . . ?
O4 Cu2 O3 75.96(6) . . ?
O4 Cu2 N2 111.38(7) . . ?
O4 Cu2 N4 93.76(9) . . ?
N2 Cu2 Cu1 108.70(4) . . ?
N4 Cu2 Cu1 127.78(8) . . ?
N4 Cu2 N2 107.71(10) . . ?
C19 O1 Cu1 120.54(16) . . ?
C29 O2 Cu2 120.58(14) . . ?
Cu1 O3 Cu2 103.20(7) . . ?
C33 O3 Cu1 129.19(13) . . ?
C33 O3 Cu2 127.39(13) . . ?
Cu2 O4 Cu1 104.62(7) . . ?
C43 O4 Cu1 125.99(13) . . ?
C43 O4 Cu2 129.39(13) . . ?
C10 N1 Cu1 133.03(13) . . ?
C18 N1 Cu1 107.54(15) . . ?
C18 N1 C10 119.19(18) . . ?
C20 N2 Cu2 134.05(15) . . ?
C28 N2 Cu2 106.96(14) . . ?
C28 N2 C20 117.6(2) . . ?
C31 N3 Cu1 116.20(15) . . ?
C41 N4 Cu2 119.12(15) . . ?
N1 C10 C11 119.66(18) . . ?
N1 C10 C15 121.3(2) . . ?
C11 C10 C15 119.0(2) . . ?
C12 C11 C10 120.3(2) . . ?
C11 C12 C13 120.9(2) . . ?
C14 C13 C12 119.9(2) . . ?
C13 C14 C15 121.2(2) . . ?
C14 C15 C10 118.7(2) . . ?
C14 C15 C16 124.1(2) . . ?
C16 C15 C10 117.2(2) . . ?
C17 C16 C15 120.83(19) . . ?
C16 C17 C18 118.3(2) . . ?
N1 C18 C17 123.2(2) . . ?
N1 C18 C19 117.08(18) . . ?
C17 C18 C19 119.75(19) . . ?
O1 C19 C18 116.66(19) . . ?
O11 C19 O1 124.7(2) . . ?
O11 C19 C18 118.58(19) . . ?
N2 C20 C21 118.4(2) . . ?
N2 C20 C25 121.9(2) . . ?
C25 C20 C21 119.7(2) . . ?
C22 C21 C20 119.7(2) . . ?
C21 C22 C23 121.0(2) . . ?
C24 C23 C22 120.2(2) . . ?
C23 C24 C25 120.6(2) . . ?
C20 C25 C24 118.7(2) . . ?
C20 C25 C26 118.2(2) . . ?
C26 C25 C24 123.1(2) . . ?
C27 C26 C25 119.1(2) . . ?
C26 C27 C28 119.4(2) . . ?
N2 C28 C27 123.7(2) . . ?
N2 C28 C29 116.1(2) . . ?
C27 C28 C29 120.1(2) . . ?
O2 C29 C28 116.64(19) . . ?
O22 C29 O2 125.9(2) . . ?
O22 C29 C28 117.5(2) . . ?
N3 C31 C32 110.96(19) . . ?
C31 C32 C33 113.2(2) . . ?
O3 C33 C32 112.10(18) . . ?
N4 C41 C42 111.2(2) . . ?
C41 C42 C43 111.95(19) . . ?
O4 C43 C42 112.24(19) . . ?

loop_
_geom_bond_atom_site_label_1
_geom_bond_atom_site_label_2
_geom_bond_distance
_geom_bond_site_symmetry_2
_geom_bond_publ_flag
Cu1 Cu2 3.0541(4) . ?
Cu1 O1 1.9728(15) . ?
Cu1 O3 1.9344(14) . ?
Cu1 O4 1.9421(15) . ?
Cu1 N1 2.3088(17) . ?
Cu1 N3 1.984(2) . ?
Cu2 O2 1.9695(16) . ?
Cu2 O3 1.9626(15) . ?
Cu2 O4 1.9174(15) . ?
Cu2 N2 2.308(2) . ?
Cu2 N4 2.004(2) . ?
O1 C19 1.280(2) . ?
O2 C29 1.270(3) . ?
O3 C33 1.402(3) . ?
O4 C43 1.407(3) . ?
O11 C19 1.228(3) . ?
O22 C29 1.235(3) . ?
N1 C10 1.363(3) . ?
N1 C18 1.323(3) . ?
N2 C20 1.376(3) . ?
N2 C28 1.330(3) . ?
N3 C31 1.481(3) . ?
N4 C41 1.485(4) . ?
C10 C11 1.414(3) . ?
C10 C15 1.430(3) . ?
C11 C12 1.366(3) . ?
C12 C13 1.411(3) . ?
C13 C14 1.364(3) . ?
C14 C15 1.410(3) . ?
C15 C16 1.412(3) . ?
C16 C17 1.357(3) . ?
C17 C18 1.417(3) . ?
C18 C19 1.516(3) . ?
C20 C21 1.416(3) . ?
C20 C25 1.411(3) . ?
C21 C22 1.377(3) . ?
C22 C23 1.398(4) . ?
C23 C24 1.370(4) . ?
C24 C25 1.422(3) . ?
C25 C26 1.416(3) . ?
C26 C27 1.361(3) . ?
C27 C28 1.400(4) . ?
C28 C29 1.531(3) . ?
C31 C32 1.522(3) . ?
C32 C33 1.529(3) . ?
C41 C42 1.508(3) . ?
C42 C43 1.519(3) . ?

loop_
_geom_hbond_atom_site_label_D
_geom_hbond_atom_site_label_H
_geom_hbond_atom_site_label_A
_geom_hbond_distance_DH
_geom_hbond_distance_HA
_geom_hbond_distance_DA
_geom_hbond_angle_DHA
_geom_hbond_site_symmetry_A
_geom_hbond_publ_flag
N3 H3B O1 0.80(3) 2.25(3) 3.025(3) 164(3) 2_766 yes
N4 H4A O11 0.74(3) 2.47(3) 3.002(3) 131(3) 1_455 yes
